data_7211670
loop_
_publ_author_name
'Wang, Bao-Cheng'
'Wu, Qing-Ran'
'Hu, Huai-Ming'
'Chen, Xiao-Li'
'Yang, Zhen-Hua'
'Shangguan, Yi-Qing'
'Yang, Meng-Lin'
'Xue, Gang-Lin'

_publ_section_title
;
 Four novel Zn(II)/Cd(II) metal--organic frameworks constructed from
 4&#x2032;-(4-pyridyl)-4,2&#x2032;:6&#x2032;,4&#x2033;-terpyridine:
 hydrothermal synthesis, crystal structures, and luminescent properties
;
_journal_issue 2
_journal_name_full CrystEngComm
_journal_page_first 485
_journal_paper_doi 10.1039/b912415b
_journal_volume 12
_journal_year 2010
_chemical_formula_sum 'C24 H19 Cd N4 O6'
_chemical_formula_weight 571.83
_chemical_name_systematic
;
?
;
_space_group_IT_number 15
_symmetry_cell_setting monoclinic
_symmetry_space_group_name_Hall '-C 2yc'
_symmetry_space_group_name_H-M 'C 1 2/c 1'
_atom_sites_solution_hydrogens geom
_atom_sites_solution_primary direct
_atom_sites_solution_secondary difmap
_audit_creation_method SHELXL-97
_cell_angle_alpha 90.00
_cell_angle_beta 107.480(5)
_cell_angle_gamma 90.00
_cell_formula_units_Z 8
_cell_length_a 27.178(12)
_cell_length_b 11.287(5)
_cell_length_c 14.980(6)
_cell_measurement_reflns_used 2078
_cell_measurement_temperature 296(2)
_cell_measurement_theta_max 23.15
_cell_measurement_theta_min 2.29
_cell_volume 4383(3)
_computing_cell_refinement 'Bruker SMART'
_computing_data_collection 'Bruker SMART'
_computing_data_reduction 'Bruker SAINT'
_computing_molecular_graphics 'Bruker SHELXTL'
_computing_publication_material 'Bruker SHELXTL'
_computing_structure_refinement 'SHELXL-97 (Sheldrick, 1997)'
_computing_structure_solution 'SHELXS-97 (Sheldrick, 1990)'
_diffrn_ambient_temperature 296(2)
_diffrn_measured_fraction_theta_full 0.998
_diffrn_measured_fraction_theta_max 0.998
_diffrn_measurement_device_type 'CCD area detector'
_diffrn_measurement_method 'phi and omega scans'
_diffrn_radiation_monochromator graphite
_diffrn_radiation_source 'fine-focus sealed tube'
_diffrn_radiation_type MoK\a
_diffrn_radiation_wavelength 0.71073
_diffrn_reflns_av_R_equivalents 0.0465
_diffrn_reflns_av_sigmaI/netI 0.0617
_diffrn_reflns_limit_h_max 32
_diffrn_reflns_limit_h_min -30
_diffrn_reflns_limit_k_max 13
_diffrn_reflns_limit_k_min -9
_diffrn_reflns_limit_l_max 17
_diffrn_reflns_limit_l_min -17
_diffrn_reflns_number 10435
_diffrn_reflns_theta_full 25.05
_diffrn_reflns_theta_max 25.05
_diffrn_reflns_theta_min 1.97
_diffrn_standards_decay_% 0
_diffrn_standards_interval_count 0
_diffrn_standards_interval_time 0
_diffrn_standards_number 0
_exptl_absorpt_coefficient_mu 1.048
_exptl_absorpt_correction_T_max 0.9024
_exptl_absorpt_correction_T_min 0.8338
_exptl_absorpt_correction_type multi-scan
_exptl_absorpt_process_details sadabs
_exptl_crystal_colour colorless
_exptl_crystal_density_diffrn 1.733
_exptl_crystal_density_method 'not measured'
_exptl_crystal_description block
_exptl_crystal_F_000 2296
_exptl_crystal_size_max 0.18
_exptl_crystal_size_mid 0.12
_exptl_crystal_size_min 0.10
_refine_diff_density_max 1.812
_refine_diff_density_min -0.972
_refine_diff_density_rms 0.095
_refine_ls_extinction_method none
_refine_ls_goodness_of_fit_ref 1.034
_refine_ls_hydrogen_treatment constr
_refine_ls_matrix_type full
_refine_ls_number_parameters 316
_refine_ls_number_reflns 3875
_refine_ls_number_restraints 0
_refine_ls_restrained_S_all 1.034
_refine_ls_R_factor_all 0.0896
_refine_ls_R_factor_gt 0.0535
_refine_ls_shift/su_max 0.002
_refine_ls_shift/su_mean 0.000
_refine_ls_structure_factor_coef Fsqd
_refine_ls_weighting_details 'calc w=1/[\s^2^(Fo^2^)+(0.0426P)^2^+29.5725P] where P=(Fo^2^+2Fc^2^)/3'
_refine_ls_weighting_scheme calc
_refine_ls_wR_factor_gt 0.1186
_refine_ls_wR_factor_ref 0.1364
_reflns_number_gt 2527
_reflns_number_total 3875
_reflns_threshold_expression >2sigma(I)
_cod_data_source_file b912415b.txt
_cod_data_source_block nw0256
_cod_depositor_comments
;
The following automatic conversions were performed:

'_symmetry_cell_setting' value 'Monoclinic' changed to 'monoclinic'
according to /home/saulius/struct/CIF-dictionaries/cif_core.dic
dictionary named 'cif_core.dic' version 2.4.2 from 2011-04-26.

Automatic conversion script
Id: cif_fix_values 1891 2012-01-12 08:04:46Z andrius 
;
_cod_original_sg_symbol_H-M C2/c
_cod_database_code 7211670

loop_
_symmetry_equiv_pos_as_xyz
'x, y, z'
'-x, y, -z+1/2'
'x+1/2, y+1/2, z'
'-x+1/2, y+1/2, -z+1/2'
'-x, -y, -z'
'x, -y, z-1/2'
'-x+1/2, -y+1/2, -z'
'x+1/2, -y+1/2, z-1/2'

loop_
_atom_site_label
_atom_site_type_symbol
_atom_site_fract_x
_atom_site_fract_y
_atom_site_fract_z
_atom_site_U_iso_or_equiv
_atom_site_adp_type
_atom_site_occupancy
_atom_site_symmetry_multiplicity
_atom_site_calc_flag
_atom_site_refinement_flags
Cd1 Cd 0.236751(18) 1.25504(4) 1.11896(3) 0.04457(19) Uani 1 1 d .
N1 N 0.1639(2) 1.1387(5) 1.0600(4) 0.0455(13) Uani 1 1 d .
N2 N -0.0106(2) 0.9894(5) 0.8641(3) 0.0450(13) Uani 1 1 d .
N3 N -0.1873(2) 1.1312(5) 0.6752(4) 0.0462(13) Uani 1 1 d .
N4 N -0.0110(3) 0.3619(6) 0.8693(5) 0.078(2) Uani 1 1 d .
O1 O 0.28034(17) 1.1492(4) 1.0244(3) 0.0503(12) Uani 1 1 d .
O2 O 0.3416(2) 1.0275(5) 1.0110(4) 0.0740(16) Uani 1 1 d .
O3 O 0.28451(19) 1.0783(4) 1.1908(3) 0.0609(13) Uani 1 1 d .
O4 O 0.2578(2) 0.7460(5) 1.2106(4) 0.0787(16) Uani 1 1 d .
O5 O 0.3093(2) 0.8716(5) 1.2999(4) 0.0817(18) Uani 1 1 d .
O6 O 0.3349(3) 0.1655(8) 0.4005(7) 0.166(4) Uani 1 1 d .
C1 C 0.1649(3) 1.0200(6) 1.0635(5) 0.0571(19) Uani 1 1 d .
H1 H 0.1952 0.9829 1.0981 0.069 Uiso 1 1 calc R
C2 C 0.1234(2) 0.9507(6) 1.0187(5) 0.0527(18) Uani 1 1 d .
H2 H 0.1264 0.8687 1.0227 0.063 Uiso 1 1 calc R
C3 C 0.0773(2) 1.0013(5) 0.9675(4) 0.0368(14) Uani 1 1 d .
C4 C 0.0754(3) 1.1239(6) 0.9674(5) 0.0514(18) Uani 1 1 d .
H4 H 0.0450 1.1633 0.9363 0.062 Uiso 1 1 calc R
C5 C 0.1196(3) 1.1880(6) 1.0145(5) 0.0515(18) Uani 1 1 d .
H5 H 0.1175 1.2702 1.0136 0.062 Uiso 1 1 calc R
C6 C 0.0313(2) 0.9299(6) 0.9160(4) 0.0423(15) Uani 1 1 d .
C7 C 0.0318(2) 0.8078(5) 0.9196(4) 0.0425(16) Uani 1 1 d .
H7 H 0.0609 0.7681 0.9560 0.051 Uiso 1 1 calc R
C8 C -0.0109(2) 0.7449(6) 0.8695(4) 0.0457(15) Uani 1 1 d .
C9 C -0.0535(2) 0.8049(5) 0.8163(4) 0.0397(15) Uani 1 1 d .
H9 H -0.0826 0.7634 0.7817 0.048 Uiso 1 1 calc R
C10 C -0.0531(2) 0.9270(5) 0.8146(4) 0.0399(15) Uani 1 1 d .
C11 C -0.1879(3) 1.0140(6) 0.6742(5) 0.062(2) Uani 1 1 d .
H11 H -0.2186 0.9760 0.6427 0.075 Uiso 1 1 calc R
C12 C -0.1458(3) 0.9455(6) 0.7168(5) 0.059(2) Uani 1 1 d .
H12 H -0.1488 0.8634 0.7147 0.071 Uiso 1 1 calc R
C13 C -0.0991(2) 0.9969(5) 0.7625(4) 0.0390(15) Uani 1 1 d .
C14 C -0.0976(3) 1.1198(6) 0.7617(6) 0.065(2) Uani 1 1 d .
H14 H -0.0672 1.1603 0.7904 0.078 Uiso 1 1 calc R
C15 C -0.1424(3) 1.1807(6) 0.7171(6) 0.066(2) Uani 1 1 d .
H15 H -0.1406 1.2630 0.7167 0.079 Uiso 1 1 calc R
C16 C 0.0311(3) 0.4243(7) 0.8734(6) 0.075(2) Uani 1 1 d .
H16 H 0.0611 0.3829 0.8759 0.090 Uiso 1 1 calc R
C17 C 0.0332(3) 0.5472(7) 0.8742(5) 0.062(2) Uani 1 1 d .
H17 H 0.0638 0.5859 0.8770 0.074 Uiso 1 1 calc R
C18 C -0.0111(2) 0.6122(6) 0.8707(4) 0.0486(17) Uani 1 1 d .
C19 C -0.0548(3) 0.5474(7) 0.8674(5) 0.061(2) Uani 1 1 d .
H19 H -0.0855 0.5860 0.8642 0.073 Uiso 1 1 calc R
C20 C -0.0527(4) 0.4245(7) 0.8688(6) 0.071(2) Uani 1 1 d .
H20 H -0.0822 0.3832 0.8695 0.086 Uiso 1 1 calc R
C21 C 0.3121(3) 1.0660(6) 1.0524(5) 0.0473(17) Uani 1 1 d .
C22 C 0.3145(3) 1.0103(6) 1.1465(5) 0.0498(17) Uani 1 1 d .
H22 H 0.3505 1.0138 1.1861 0.060 Uiso 1 1 calc R
C23 C 0.2989(3) 0.8824(6) 1.1356(5) 0.059(2) Uani 1 1 d .
H23A H 0.3261 0.8370 1.1219 0.071 Uiso 1 1 calc R
H23B H 0.2681 0.8745 1.0825 0.071 Uiso 1 1 calc R
C24 C 0.2883(3) 0.8299(6) 1.2220(6) 0.0557(19) Uani 1 1 d .

loop_
_atom_site_aniso_label
_atom_site_aniso_U_11
_atom_site_aniso_U_22
_atom_site_aniso_U_33
_atom_site_aniso_U_23
_atom_site_aniso_U_13
_atom_site_aniso_U_12
Cd1 0.0450(3) 0.0425(3) 0.0462(3) -0.0062(2) 0.0137(2) -0.0096(2)
N1 0.038(3) 0.046(3) 0.052(3) 0.000(3) 0.013(3) -0.005(2)
N2 0.040(3) 0.048(3) 0.044(3) 0.004(3) 0.007(2) 0.003(3)
N3 0.043(3) 0.040(3) 0.053(3) 0.003(3) 0.010(3) 0.006(3)
N4 0.077(5) 0.058(4) 0.089(5) 0.000(4) 0.009(4) -0.001(4)
O1 0.050(3) 0.046(3) 0.054(3) 0.012(2) 0.015(2) 0.006(2)
O2 0.086(4) 0.068(3) 0.082(4) 0.008(3) 0.046(3) 0.013(3)
O3 0.063(3) 0.050(3) 0.070(3) 0.002(3) 0.022(3) 0.008(2)
O4 0.087(4) 0.073(4) 0.085(4) 0.007(3) 0.039(3) -0.017(3)
O5 0.099(5) 0.081(4) 0.064(4) 0.014(3) 0.022(3) -0.025(3)
O6 0.098(6) 0.150(7) 0.260(11) 0.121(8) 0.068(7) 0.021(5)
C1 0.040(4) 0.047(4) 0.074(5) 0.004(4) 0.001(4) 0.000(3)
C2 0.035(4) 0.041(4) 0.076(5) -0.001(3) 0.007(4) 0.003(3)
C3 0.033(3) 0.040(3) 0.036(3) -0.001(3) 0.010(3) -0.004(3)
C4 0.035(4) 0.051(4) 0.067(5) 0.008(4) 0.012(3) 0.002(3)
C5 0.048(4) 0.040(4) 0.067(5) -0.001(3) 0.017(4) -0.004(3)
C6 0.032(3) 0.051(4) 0.043(4) 0.001(3) 0.011(3) 0.005(3)
C7 0.030(3) 0.045(4) 0.047(4) 0.004(3) 0.004(3) 0.005(3)
C8 0.041(3) 0.048(4) 0.045(3) -0.006(3) 0.008(3) 0.002(3)
C9 0.032(3) 0.039(3) 0.042(4) -0.007(3) 0.003(3) -0.003(3)
C10 0.037(4) 0.045(4) 0.035(3) -0.004(3) 0.006(3) -0.002(3)
C11 0.044(4) 0.052(4) 0.076(5) -0.001(4) -0.006(4) 0.003(3)
C12 0.041(4) 0.036(4) 0.084(5) -0.001(4) -0.007(4) 0.002(3)
C13 0.037(4) 0.040(3) 0.037(3) -0.001(3) 0.006(3) -0.001(3)
C14 0.055(5) 0.037(4) 0.090(6) -0.005(4) 0.002(4) -0.003(3)
C15 0.055(5) 0.034(4) 0.097(6) 0.006(4) 0.004(4) 0.003(3)
C16 0.062(6) 0.067(5) 0.081(6) 0.003(5) -0.003(5) 0.013(4)
C17 0.045(4) 0.059(5) 0.074(6) -0.001(4) 0.006(4) 0.004(4)
C18 0.039(4) 0.056(4) 0.043(4) -0.001(3) 0.001(3) 0.001(3)
C19 0.049(5) 0.058(5) 0.065(5) -0.004(4) 0.001(4) 0.002(4)
C20 0.077(6) 0.067(5) 0.068(5) -0.006(4) 0.019(5) -0.014(5)
C21 0.050(4) 0.036(4) 0.057(4) -0.002(3) 0.017(4) -0.009(3)
C22 0.051(4) 0.043(4) 0.053(4) 0.001(3) 0.011(3) 0.006(3)
C23 0.064(5) 0.044(4) 0.070(5) 0.008(4) 0.022(4) 0.002(4)
C24 0.052(5) 0.043(4) 0.073(6) 0.010(4) 0.021(4) 0.012(4)

loop_
_atom_type_symbol
_atom_type_description
_atom_type_scat_dispersion_real
_atom_type_scat_dispersion_imag
_atom_type_scat_source
C C 0.0033 0.0016 'International Tables Vol C Tables 4.2.6.8 and 6.1.1.4'
H H 0.0000 0.0000 'International Tables Vol C Tables 4.2.6.8 and 6.1.1.4'
N N 0.0061 0.0033 'International Tables Vol C Tables 4.2.6.8 and 6.1.1.4'
O O 0.0106 0.0060 'International Tables Vol C Tables 4.2.6.8 and 6.1.1.4'
Cd Cd -0.8075 1.2024 'International Tables Vol C Tables 4.2.6.8 and 6.1.1.4'

loop_
_geom_angle_atom_site_label_1
_geom_angle_atom_site_label_2
_geom_angle_atom_site_label_3
_geom_angle
_geom_angle_site_symmetry_1
_geom_angle_site_symmetry_3
N1 Cd1 O1 90.02(17) . 7_577
N1 Cd1 N3 177.58(19) . 8_576
O1 Cd1 N3 89.28(17) 7_577 8_576
N1 Cd1 O5 89.3(2) . 4_557
O1 Cd1 O5 102.99(19) 7_577 4_557
N3 Cd1 O5 93.1(2) 8_576 4_557
N1 Cd1 O1 90.55(17) . .
O1 Cd1 O1 71.65(17) 7_577 .
N3 Cd1 O1 87.03(17) 8_576 .
O5 Cd1 O1 174.64(17) 4_557 .
N1 Cd1 O3 89.16(18) . .
O1 Cd1 O3 135.94(17) 7_577 .
N3 Cd1 O3 89.72(18) 8_576 .
O5 Cd1 O3 121.05(19) 4_557 .
O1 Cd1 O3 64.31(16) . .
N1 Cd1 O4 98.45(19) . 4_557
O1 Cd1 O4 153.11(17) 7_577 4_557
N3 Cd1 O4 83.18(19) 8_576 4_557
O5 Cd1 O4 52.02(18) 4_557 4_557
O1 Cd1 O4 133.25(16) . 4_557
O3 Cd1 O4 70.03(17) . 4_557
C5 N1 C1 116.5(6) . .
C5 N1 Cd1 120.2(4) . .
C1 N1 Cd1 123.1(4) . .
C6 N2 C10 119.1(5) . .
C15 N3 C11 115.8(6) . .
C15 N3 Cd1 121.7(4) . 8_475
C11 N3 Cd1 122.3(5) . 8_475
C16 N4 C20 116.0(7) . .
C21 O1 Cd1 125.5(5) . 7_577
C21 O1 Cd1 125.5(4) . .
Cd1 O1 Cd1 108.35(17) 7_577 .
C22 O3 Cd1 122.5(4) . .
C24 O4 Cd1 89.7(5) . 4_547
C24 O5 Cd1 96.3(5) . 4_547
N1 C1 C2 123.2(6) . .
N1 C1 H1 118.4 . .
C2 C1 H1 118.4 . .
C1 C2 C3 120.8(6) . .
C1 C2 H2 119.6 . .
C3 C2 H2 119.6 . .
C2 C3 C4 116.1(6) . .
C2 C3 C6 122.9(6) . .
C4 C3 C6 120.9(6) . .
C3 C4 C5 119.4(6) . .
C3 C4 H4 120.3 . .
C5 C4 H4 120.3 . .
N1 C5 C4 123.9(6) . .
N1 C5 H5 118.1 . .
C4 C5 H5 118.1 . .
N2 C6 C7 121.1(6) . .
N2 C6 C3 117.4(5) . .
C7 C6 C3 121.5(6) . .
C8 C7 C6 119.8(6) . .
C8 C7 H7 120.1 . .
C6 C7 H7 120.1 . .
C9 C8 C7 119.3(6) . .
C9 C8 C18 119.7(6) . .
C7 C8 C18 121.0(6) . .
C8 C9 C10 119.6(6) . .
C8 C9 H9 120.2 . .
C10 C9 H9 120.2 . .
N2 C10 C9 121.1(6) . .
N2 C10 C13 116.9(5) . .
C9 C10 C13 122.0(5) . .
N3 C11 C12 123.7(7) . .
N3 C11 H11 118.2 . .
C12 C11 H11 118.2 . .
C11 C12 C13 120.7(6) . .
C11 C12 H12 119.7 . .
C13 C12 H12 119.7 . .
C12 C13 C14 116.2(6) . .
C12 C13 C10 122.9(6) . .
C14 C13 C10 120.9(6) . .
C15 C14 C13 118.6(7) . .
C15 C14 H14 120.7 . .
C13 C14 H14 120.7 . .
N3 C15 C14 125.0(6) . .
N3 C15 H15 117.5 . .
C14 C15 H15 117.5 . .
N4 C16 C17 124.2(8) . .
N4 C16 H16 117.9 . .
C17 C16 H16 117.9 . .
C16 C17 C18 119.5(7) . .
C16 C17 H17 120.3 . .
C18 C17 H17 120.3 . .
C19 C18 C17 116.4(7) . .
C19 C18 C8 122.3(6) . .
C17 C18 C8 121.3(6) . .
C18 C19 C20 119.8(8) . .
C18 C19 H19 120.1 . .
C20 C19 H19 120.1 . .
N4 C20 C19 124.1(8) . .
N4 C20 H20 118.0 . .
C19 C20 H20 118.0 . .
O2 C21 O1 125.5(7) . .
O2 C21 C22 117.7(6) . .
O1 C21 C22 116.7(6) . .
O3 C22 C23 112.8(6) . .
O3 C22 C21 109.8(5) . .
C23 C22 C21 111.3(6) . .
O3 C22 H22 107.6 . .
C23 C22 H22 107.6 . .
C21 C22 H22 107.6 . .
C22 C23 C24 113.6(6) . .
C22 C23 H23A 108.9 . .
C24 C23 H23A 108.9 . .
C22 C23 H23B 108.9 . .
C24 C23 H23B 108.9 . .
H23A C23 H23B 107.7 . .
O5 C24 O4 121.7(8) . .
O5 C24 C23 120.4(7) . .
O4 C24 C23 117.9(7) . .

loop_
_geom_bond_atom_site_label_1
_geom_bond_atom_site_label_2
_geom_bond_distance
_geom_bond_site_symmetry_2
Cd1 N1 2.318(5) .
Cd1 O1 2.323(4) 7_577
Cd1 N3 2.360(5) 8_576
Cd1 O5 2.384(5) 4_557
Cd1 O1 2.418(5) .
Cd1 O3 2.446(5) .
Cd1 O4 2.515(6) 4_557
N1 C5 1.317(8) .
N1 C1 1.341(8) .
N2 C6 1.348(8) .
N2 C10 1.366(8) .
N3 C15 1.320(8) .
N3 C11 1.323(8) .
N3 Cd1 2.360(5) 8_475
N4 C16 1.328(10) .
N4 C20 1.333(10) .
O1 C21 1.259(8) .
O1 Cd1 2.323(4) 7_577
O2 C21 1.231(8) .
O3 C22 1.422(8) .
O4 C24 1.237(9) .
O4 Cd1 2.515(6) 4_547
O5 C24 1.227(9) .
O5 Cd1 2.384(5) 4_547
C1 C2 1.370(9) .
C1 H1 0.9300 .
C2 C3 1.382(8) .
C2 H2 0.9300 .
C3 C4 1.385(9) .
C3 C6 1.493(8) .
C4 C5 1.396(9) .
C4 H4 0.9300 .
C5 H5 0.9300 .
C6 C7 1.380(9) .
C7 C8 1.374(8) .
C7 H7 0.9300 .
C8 C9 1.371(8) .
C8 C18 1.498(9) .
C9 C10 1.378(8) .
C9 H9 0.9300 .
C10 C13 1.486(8) .
C11 C12 1.369(9) .
C11 H11 0.9300 .
C12 C13 1.376(8) .
C12 H12 0.9300 .
C13 C14 1.388(9) .
C14 C15 1.382(9) .
C14 H14 0.9300 .
C15 H15 0.9300 .
C16 C17 1.388(10) .
C16 H16 0.9300 .
C17 C18 1.396(9) .
C17 H17 0.9300 .
C18 C19 1.383(10) .
C19 C20 1.388(10) .
C19 H19 0.9300 .
C20 H20 0.9300 .
C21 C22 1.526(9) .
C22 C23 1.500(9) .
C22 H22 0.9800 .
C23 C24 1.528(10) .
C23 H23A 0.9700 .
C23 H23B 0.9700 .

loop_
_geom_torsion_atom_site_label_1
_geom_torsion_atom_site_label_2
_geom_torsion_atom_site_label_3
_geom_torsion_atom_site_label_4
_geom_torsion
_geom_torsion_site_symmetry_1
_geom_torsion_site_symmetry_4
O1 Cd1 N1 C5 -48.5(5) 7_577 .
N3 Cd1 N1 C5 -122(4) 8_576 .
O5 Cd1 N1 C5 54.5(5) 4_557 .
O1 Cd1 N1 C5 -120.1(5) . .
O3 Cd1 N1 C5 175.6(5) . .
O4 Cd1 N1 C5 105.9(5) 4_557 .
O1 Cd1 N1 C1 126.4(6) 7_577 .
N3 Cd1 N1 C1 53(5) 8_576 .
O5 Cd1 N1 C1 -130.6(6) 4_557 .
O1 Cd1 N1 C1 54.8(6) . .
O3 Cd1 N1 C1 -9.5(6) . .
O4 Cd1 N1 C1 -79.2(6) 4_557 .
N1 Cd1 O1 C21 -98.5(5) . .
O1 Cd1 O1 C21 171.6(6) 7_577 .
N3 Cd1 O1 C21 81.4(5) 8_576 .
O5 Cd1 O1 C21 172.9(18) 4_557 .
O3 Cd1 O1 C21 -9.7(5) . .
O4 Cd1 O1 C21 3.7(6) 4_557 .
N1 Cd1 O1 Cd1 89.8(2) . 7_577
O1 Cd1 O1 Cd1 0.0 7_577 7_577
N3 Cd1 O1 Cd1 -90.2(2) 8_576 7_577
O5 Cd1 O1 Cd1 1(2) 4_557 7_577
O3 Cd1 O1 Cd1 178.6(2) . 7_577
O4 Cd1 O1 Cd1 -167.99(19) 4_557 7_577
N1 Cd1 O3 C22 94.7(5) . .
O1 Cd1 O3 C22 5.5(6) 7_577 .
N3 Cd1 O3 C22 -83.2(5) 8_576 .
O5 Cd1 O3 C22 -176.7(5) 4_557 .
O1 Cd1 O3 C22 3.6(4) . .
O4 Cd1 O3 C22 -166.0(5) 4_557 .
C5 N1 C1 C2 3.5(11) . .
Cd1 N1 C1 C2 -171.6(6) . .
N1 C1 C2 C3 -1.0(12) . .
C1 C2 C3 C4 -2.0(10) . .
C1 C2 C3 C6 178.9(7) . .
C2 C3 C4 C5 2.4(10) . .
C6 C3 C4 C5 -178.5(6) . .
C1 N1 C5 C4 -3.0(11) . .
Cd1 N1 C5 C4 172.2(5) . .
C3 C4 C5 N1 0.1(11) . .
C10 N2 C6 C7 0.1(9) . .
C10 N2 C6 C3 178.9(5) . .
C2 C3 C6 N2 -176.2(6) . .
C4 C3 C6 N2 4.8(9) . .
C2 C3 C6 C7 2.5(10) . .
C4 C3 C6 C7 -176.5(7) . .
N2 C6 C7 C8 0.2(10) . .
C3 C6 C7 C8 -178.4(6) . .
C6 C7 C8 C9 0.0(10) . .
C6 C7 C8 C18 178.8(6) . .
C7 C8 C9 C10 -0.5(10) . .
C18 C8 C9 C10 -179.4(6) . .
C6 N2 C10 C9 -0.7(9) . .
C6 N2 C10 C13 176.9(6) . .
C8 C9 C10 N2 0.9(10) . .
C8 C9 C10 C13 -176.6(6) . .
C15 N3 C11 C12 2.9(12) . .
Cd1 N3 C11 C12 -171.4(6) 8_475 .
N3 C11 C12 C13 -1.4(13) . .
C11 C12 C13 C14 -0.6(11) . .
C11 C12 C13 C10 176.3(7) . .
N2 C10 C13 C12 -174.1(7) . .
C9 C10 C13 C12 3.4(10) . .
N2 C10 C13 C14 2.7(9) . .
C9 C10 C13 C14 -179.8(7) . .
C12 C13 C14 C15 1.0(12) . .
C10 C13 C14 C15 -176.0(7) . .
C11 N3 C15 C14 -2.4(13) . .
Cd1 N3 C15 C14 171.8(7) 8_475 .
C13 C14 C15 N3 0.6(14) . .
C20 N4 C16 C17 -2.1(13) . .
N4 C16 C17 C18 0.2(14) . .
C16 C17 C18 C19 0.5(11) . .
C16 C17 C18 C8 -178.8(7) . .
C9 C8 C18 C19 -36.4(10) . .
C7 C8 C18 C19 144.8(7) . .
C9 C8 C18 C17 142.9(7) . .
C7 C8 C18 C17 -36.0(10) . .
C17 C18 C19 C20 0.8(11) . .
C8 C18 C19 C20 -179.9(7) . .
C16 N4 C20 C19 3.5(13) . .
C18 C19 C20 N4 -3.0(13) . .
Cd1 O1 C21 O2 5.2(10) 7_577 .
Cd1 O1 C21 O2 -165.1(5) . .
Cd1 O1 C21 C22 -176.0(4) 7_577 .
Cd1 O1 C21 C22 13.8(8) . .
Cd1 O3 C22 C23 -123.9(5) . .
Cd1 O3 C22 C21 0.8(7) . .
O2 C21 C22 O3 170.2(6) . .
O1 C21 C22 O3 -8.8(8) . .
O2 C21 C22 C23 -64.2(8) . .
O1 C21 C22 C23 116.8(7) . .
O3 C22 C23 C24 -42.5(8) . .
C21 C22 C23 C24 -166.4(6) . .
Cd1 O5 C24 O4 -5.6(8) 4_547 .
Cd1 O5 C24 C23 173.4(6) 4_547 .
Cd1 O4 C24 O5 5.3(8) 4_547 .
Cd1 O4 C24 C23 -173.8(6) 4_547 .
C22 C23 C24 O5 -26.2(10) . .
C22 C23 C24 O4 152.9(7) . .
